data_4108913
loop_
_publ_author_name
'Panchami Prabhakaran'
'Sangram S. Kale'
'Vedavati G. Puranik'
'P. R. Rajamohanan'
'Olga Chetina'
'Judith A. K. Howard'
'Hans-J\"org Hofmann'
'Gangadhar J. Sanjayan'

_publ_contact_author_address
;
Chemistry Department,
University of Durham,
South Rd.,
Durham
DH1 3LE
UK
;
_publ_contact_author_email olga.chetina@durham.ac.uk
_publ_contact_author_fax '0191 384 4737'
_publ_contact_author_name 'Dr. Olga Chetina'
_publ_contact_author_phone '0191 334 2004'
_publ_section_title
;
 Sequence-Specific Unusual (1\\rightarrow2)-Type Helical Turns in
 \a/\b-Hybrid Peptides
;
_journal_name_full 'Journal of the American Chemical Society'
_journal_page_first 17743
_journal_page_last 17754
_journal_paper_doi 10.1021/ja804297f
_journal_volume 130
_journal_year 2008
_chemical_formula_moiety 'C23 H28 N4 O5'
_chemical_formula_sum 'C23 H28 N4 O5'
_chemical_formula_weight 440.49
_chemical_name_common peptide
_chemical_name_systematic
; 
 ? 
;
_space_group_IT_number 14
_symmetry_cell_setting monoclinic
_symmetry_space_group_name_Hall '-P 2yn'
_symmetry_space_group_name_H-M 'P 1 21/n 1'
_atom_sites_solution_hydrogens geom
_atom_sites_solution_primary direct
_atom_sites_solution_secondary difmap
_audit_creation_method SHELXL-97
_cell_angle_alpha 90.00
_cell_angle_beta 101.4400(10)
_cell_angle_gamma 90.00
_cell_formula_units_Z 4
_cell_length_a 15.2190(10)
_cell_length_b 9.4069(6)
_cell_length_c 16.2675(11)
_cell_measurement_reflns_used 2941
_cell_measurement_temperature 293(2)
_cell_measurement_theta_max 24.145
_cell_measurement_theta_min 2.514
_cell_volume 2282.6(3)
_computing_cell_refinement 'BRUKER SAINT'
_computing_data_collection 'BRUKER SMART'
_computing_data_reduction 'BRUKER SAINT'
_computing_molecular_graphics 'SHELXTL and PLATON'
_computing_publication_material SHELXTL
_computing_structure_refinement 'SHELXL-97 (Sheldrick, 1997)'
_computing_structure_solution 'SHELXS-97 (Sheldrick, 1990)'
_diffrn_ambient_temperature 293(2)
_diffrn_measured_fraction_theta_full 0.999
_diffrn_measured_fraction_theta_max 0.999
_diffrn_measurement_device 'Bruker Smart APEX'
_diffrn_measurement_device_type 'CCD Area Detector'
_diffrn_measurement_method 'Omega Scan'
_diffrn_radiation_monochromator graphite
_diffrn_radiation_source 'fine-focus sealed tube'
_diffrn_radiation_type MoK\a
_diffrn_radiation_wavelength 0.71073
_diffrn_reflns_av_R_equivalents 0.0226
_diffrn_reflns_av_sigmaI/netI 0.0263
_diffrn_reflns_limit_h_max 18
_diffrn_reflns_limit_h_min -10
_diffrn_reflns_limit_k_max 11
_diffrn_reflns_limit_k_min -9
_diffrn_reflns_limit_l_max 16
_diffrn_reflns_limit_l_min -19
_diffrn_reflns_number 11233
_diffrn_reflns_theta_full 25.00
_diffrn_reflns_theta_max 25.00
_diffrn_reflns_theta_min 2.51
_exptl_absorpt_coefficient_mu 0.092
_exptl_absorpt_correction_T_max 0.9924
_exptl_absorpt_correction_T_min 0.9635
_exptl_absorpt_correction_type multi-scan
_exptl_absorpt_process_details 'Bruker SADABS'
_exptl_crystal_colour Colourless
_exptl_crystal_density_diffrn 1.282
_exptl_crystal_description Needle
_exptl_crystal_F_000 936
_exptl_crystal_size_max 0.41
_exptl_crystal_size_mid 0.28
_exptl_crystal_size_min 0.08
_refine_diff_density_max 0.165
_refine_diff_density_min -0.134
_refine_diff_density_rms 0.030
_refine_ls_extinction_method none
_refine_ls_goodness_of_fit_ref 1.055
_refine_ls_hydrogen_treatment mixed
_refine_ls_matrix_type full
_refine_ls_number_parameters 294
_refine_ls_number_reflns 4016
_refine_ls_number_restraints 0
_refine_ls_restrained_S_all 1.055
_refine_ls_R_factor_all 0.0565
_refine_ls_R_factor_gt 0.0433
_refine_ls_shift/su_max 0.001
_refine_ls_shift/su_mean 0.000
_refine_ls_structure_factor_coef Fsqd
_refine_ls_weighting_details 'calc w=1/[\s^2^(Fo^2^)+(0.0518P)^2^+0.3637P] where P=(Fo^2^+2Fc^2^)/3'
_refine_ls_weighting_scheme calc
_refine_ls_wR_factor_gt 0.1039
_refine_ls_wR_factor_ref 0.1128
_reflns_number_gt 3197
_reflns_number_total 4016
_reflns_threshold_expression >2sigma(I)
_cod_data_source_file ja804297f_si_003.cif
_cod_data_source_block C23H28N4O5compoundbaalana
_cod_database_code 4108913

loop_
_symmetry_equiv_pos_as_xyz
'x, y, z'
'-x+1/2, y+1/2, -z+1/2'
'-x, -y, -z'
'x-1/2, -y-1/2, z-1/2'

loop_
_atom_site_label
_atom_site_type_symbol
_atom_site_fract_x
_atom_site_fract_y
_atom_site_fract_z
_atom_site_U_iso_or_equiv
_atom_site_adp_type
_atom_site_occupancy
_atom_site_symmetry_multiplicity
_atom_site_calc_flag
_atom_site_refinement_flags
O1 O 0.19061(8) 0.60714(13) 1.03848(7) 0.0477(3) Uani 1 1 d .
O2 O 0.06910(9) 0.75057(16) 1.03094(8) 0.0650(4) Uani 1 1 d .
O3 O 0.25648(8) 0.67311(12) 0.81720(7) 0.0461(3) Uani 1 1 d .
O4 O 0.52018(8) 0.88765(16) 0.79580(8) 0.0643(4) Uani 1 1 d .
O5 O 0.27360(8) 1.07474(16) 0.91201(8) 0.0649(4) Uani 1 1 d .
N1 N 0.14961(9) 0.73650(16) 0.92620(9) 0.0477(4) Uani 1 1 d .
H1 H 0.1974 0.6977 0.9157 0.057 Uiso 1 1 calc R
N2 N 0.27808(9) 0.86768(14) 0.74272(8) 0.0409(3) Uani 1 1 d .
H2 H 0.2555 0.9455 0.7200 0.049 Uiso 1 1 calc R
N3 N 0.41055(9) 1.01662(16) 0.83822(8) 0.0471(4) Uani 1 1 d .
H3 H 0.3533 1.0254 0.8305 0.057 Uiso 1 1 calc R
N4 N 0.31622(11) 1.10555(18) 1.05083(10) 0.0595(4) Uani 1 1 d .
H4 H 0.3568 1.1350 1.0918 0.071 Uiso 1 1 calc R
C1 C 0.12939(11) 0.70318(19) 1.00154(10) 0.0434(4) Uani 1 1 d .
C2 C 0.10325(10) 0.82533(17) 0.86346(10) 0.0416(4) Uani 1 1 d .
C3 C 0.02395(12) 0.8948(2) 0.87075(13) 0.0572(5) Uani 1 1 d .
H3A H 0.0011 0.8846 0.9194 0.069 Uiso 1 1 calc R
C4 C -0.02044(12) 0.9784(2) 0.80611(14) 0.0658(6) Uani 1 1 d .
H4A H -0.0728 1.0248 0.8118 0.079 Uiso 1 1 calc R
C5 C 0.01147(12) 0.9941(2) 0.73346(14) 0.0617(6) Uani 1 1 d .
H5 H -0.0202 1.0481 0.6895 0.074 Uiso 1 1 calc R
C6 C 0.09076(11) 0.92933(19) 0.72621(11) 0.0492(5) Uani 1 1 d .
H6 H 0.1126 0.9410 0.6772 0.059 Uiso 1 1 calc R
C7 C 0.13882(10) 0.84676(17) 0.79074(10) 0.0389(4) Uani 1 1 d .
C8 C 0.22818(11) 0.78760(17) 0.78409(9) 0.0365(4) Uani 1 1 d .
C9 C 0.36859(11) 0.82933(18) 0.73442(10) 0.0437(4) Uani 1 1 d .
H9 H 0.3774 0.7291 0.7503 0.052 Uiso 1 1 calc R
C10 C 0.38073(14) 0.8426(2) 0.64430(12) 0.0641(6) Uani 1 1 d .
H10A H 0.3716 0.9396 0.6264 0.096 Uiso 1 1 calc R
H10B H 0.3380 0.7829 0.6089 0.096 Uiso 1 1 calc R
H10C H 0.4403 0.8136 0.6407 0.096 Uiso 1 1 calc R
C11 C 0.44082(12) 0.91469(19) 0.79271(10) 0.0446(4) Uani 1 1 d .
C12 C 0.46070(11) 1.11084(18) 0.89691(11) 0.0456(4) Uani 1 1 d .
C13 C 0.54492(12) 1.1582(2) 0.88949(13) 0.0584(5) Uani 1 1 d .
H13 H 0.5704 1.1267 0.8454 0.070 Uiso 1 1 calc R
C14 C 0.59102(15) 1.2524(2) 0.94771(15) 0.0694(6) Uani 1 1 d .
H14 H 0.6481 1.2821 0.9430 0.083 Uiso 1 1 calc R
C15 C 0.55417(15) 1.3026(2) 1.01206(15) 0.0734(6) Uani 1 1 d .
H15 H 0.5857 1.3663 1.0508 0.088 Uiso 1 1 calc R
C16 C 0.46992(14) 1.2579(2) 1.01892(13) 0.0629(5) Uani 1 1 d .
H16 H 0.4443 1.2939 1.0619 0.075 Uiso 1 1 calc R
C17 C 0.42205(12) 1.16033(19) 0.96325(11) 0.0467(4) Uani 1 1 d .
C18 C 0.23216(15) 1.0516(3) 1.06746(14) 0.0784(7) Uani 1 1 d .
H18A H 0.2393 0.9537 1.0840 0.118 Uiso 1 1 calc R
H18B H 0.1865 1.0596 1.0177 0.118 Uiso 1 1 calc R
H18C H 0.2151 1.1060 1.1117 0.118 Uiso 1 1 calc R
C19 C 0.18310(12) 0.5392(2) 1.11825(10) 0.0497(4) Uani 1 1 d .
C20 C 0.26386(14) 0.4419(2) 1.13317(14) 0.0751(7) Uani 1 1 d .
H20A H 0.3175 0.4976 1.1385 0.113 Uiso 1 1 calc R
H20B H 0.2600 0.3776 1.0867 0.113 Uiso 1 1 calc R
H20C H 0.2653 0.3886 1.1838 0.113 Uiso 1 1 calc R
C21 C 0.19014(18) 0.6499(3) 1.18667(13) 0.0819(7) Uani 1 1 d .
H21A H 0.1388 0.7113 1.1750 0.123 Uiso 1 1 calc R
H21B H 0.2436 0.7051 1.1887 0.123 Uiso 1 1 calc R
H21C H 0.1925 0.6037 1.2397 0.123 Uiso 1 1 calc R
C22 C 0.09708(14) 0.4549(2) 1.10705(14) 0.0734(6) Uani 1 1 d .
H22A H 0.0934 0.3917 1.0602 0.110 Uiso 1 1 calc R
H22B H 0.0469 0.5188 1.0969 0.110 Uiso 1 1 calc R
H22C H 0.0962 0.4008 1.1569 0.110 Uiso 1 1 calc R
C23 C 0.33164(12) 1.11012(19) 0.97276(12) 0.0494(4) Uani 1 1 d .

loop_
_atom_site_aniso_label
_atom_site_aniso_U_11
_atom_site_aniso_U_22
_atom_site_aniso_U_33
_atom_site_aniso_U_23
_atom_site_aniso_U_13
_atom_site_aniso_U_12
O1 0.0436(7) 0.0587(8) 0.0435(7) 0.0107(6) 0.0150(5) 0.0084(6)
O2 0.0602(8) 0.0787(10) 0.0641(9) 0.0110(7) 0.0315(7) 0.0208(7)
O3 0.0515(7) 0.0394(7) 0.0507(7) 0.0069(5) 0.0180(6) 0.0056(5)
O4 0.0423(8) 0.0888(11) 0.0638(9) -0.0144(7) 0.0154(6) 0.0065(7)
O5 0.0435(7) 0.0921(11) 0.0570(8) -0.0191(8) 0.0051(6) 0.0005(7)
N1 0.0425(8) 0.0555(9) 0.0490(9) 0.0099(7) 0.0183(7) 0.0123(7)
N2 0.0435(8) 0.0371(8) 0.0437(8) 0.0048(6) 0.0122(6) -0.0001(6)
N3 0.0372(8) 0.0522(9) 0.0516(9) -0.0050(7) 0.0080(7) 0.0009(7)
N4 0.0582(10) 0.0674(11) 0.0536(10) -0.0163(8) 0.0124(8) -0.0081(8)
C1 0.0387(9) 0.0470(10) 0.0463(10) -0.0008(8) 0.0130(8) 0.0010(8)
C2 0.0360(9) 0.0383(9) 0.0497(10) 0.0048(8) 0.0068(7) -0.0009(7)
C3 0.0439(10) 0.0587(12) 0.0721(13) 0.0115(10) 0.0188(9) 0.0089(9)
C4 0.0374(10) 0.0628(13) 0.0970(16) 0.0196(12) 0.0130(11) 0.0109(9)
C5 0.0397(11) 0.0588(12) 0.0805(14) 0.0250(11) -0.0027(10) -0.0010(9)
C6 0.0424(10) 0.0494(11) 0.0524(11) 0.0109(8) 0.0013(8) -0.0091(8)
C7 0.0353(9) 0.0343(9) 0.0454(9) 0.0003(7) 0.0034(7) -0.0063(7)
C8 0.0417(9) 0.0340(9) 0.0333(8) -0.0025(7) 0.0062(7) -0.0030(7)
C9 0.0448(10) 0.0397(9) 0.0504(10) 0.0008(8) 0.0188(8) 0.0004(8)
C10 0.0615(12) 0.0846(15) 0.0511(11) -0.0144(10) 0.0231(10) -0.0155(11)
C11 0.0447(10) 0.0507(11) 0.0411(9) 0.0042(8) 0.0153(8) 0.0036(8)
C12 0.0423(10) 0.0409(10) 0.0504(10) 0.0047(8) 0.0016(8) 0.0002(8)
C13 0.0498(11) 0.0583(12) 0.0671(12) 0.0055(10) 0.0113(9) -0.0066(9)
C14 0.0533(12) 0.0665(14) 0.0836(16) 0.0082(12) 0.0025(11) -0.0172(10)
C15 0.0710(15) 0.0656(15) 0.0765(15) -0.0097(12) -0.0023(12) -0.0213(12)
C16 0.0659(13) 0.0595(13) 0.0603(12) -0.0101(10) 0.0054(10) -0.0055(10)
C17 0.0471(10) 0.0413(10) 0.0487(10) -0.0009(8) 0.0024(8) 0.0021(8)
C18 0.0753(15) 0.0905(17) 0.0755(15) -0.0216(13) 0.0296(12) -0.0189(13)
C19 0.0517(11) 0.0571(11) 0.0421(10) 0.0084(8) 0.0137(8) -0.0038(9)
C20 0.0683(14) 0.0819(16) 0.0745(14) 0.0339(13) 0.0125(11) 0.0119(12)
C21 0.1084(19) 0.0900(18) 0.0469(12) -0.0071(12) 0.0147(12) -0.0114(15)
C22 0.0676(14) 0.0735(15) 0.0826(15) 0.0130(12) 0.0235(12) -0.0131(11)
C23 0.0458(10) 0.0464(10) 0.0544(11) -0.0105(8) 0.0064(9) 0.0048(8)

loop_
_atom_type_symbol
_atom_type_description
_atom_type_scat_dispersion_real
_atom_type_scat_dispersion_imag
_atom_type_scat_source
C C 0.0033 0.0016 'International Tables Vol C Tables 4.2.6.8 and 6.1.1.4'
H H 0.0000 0.0000 'International Tables Vol C Tables 4.2.6.8 and 6.1.1.4'
N N 0.0061 0.0033 'International Tables Vol C Tables 4.2.6.8 and 6.1.1.4'
O O 0.0106 0.0060 'International Tables Vol C Tables 4.2.6.8 and 6.1.1.4'

loop_
_geom_angle_atom_site_label_1
_geom_angle_atom_site_label_2
_geom_angle_atom_site_label_3
_geom_angle
C1 O1 C19 121.05(13)
C1 N1 C2 128.70(14)
C1 N1 H1 115.7
C2 N1 H1 115.7
C8 N2 C9 123.20(14)
C8 N2 H2 118.4
C9 N2 H2 118.4
C11 N3 C12 128.39(15)
C11 N3 H3 115.8
C12 N3 H3 115.8
C23 N4 C18 121.05(16)
C23 N4 H4 119.5
C18 N4 H4 119.5
O2 C1 O1 125.81(16)
O2 C1 N1 126.96(16)
O1 C1 N1 107.23(14)
N1 C2 C3 122.48(16)
N1 C2 C7 118.43(14)
C3 C2 C7 119.08(16)
C4 C3 C2 120.19(18)
C4 C3 H3A 119.9
C2 C3 H3A 119.9
C5 C4 C3 121.01(18)
C5 C4 H4A 119.5
C3 C4 H4A 119.5
C4 C5 C6 119.45(18)
C4 C5 H5 120.3
C6 C5 H5 120.3
C5 C6 C7 121.38(17)
C5 C6 H6 119.3
C7 C6 H6 119.3
C6 C7 C2 118.75(15)
C6 C7 C8 120.23(15)
C2 C7 C8 120.96(14)
O3 C8 N2 121.48(15)
O3 C8 C7 122.28(14)
N2 C8 C7 116.20(14)
N2 C9 C10 111.58(15)
N2 C9 C11 112.91(13)
C10 C9 C11 110.20(14)
N2 C9 H9 107.3
C10 C9 H9 107.3
C11 C9 H9 107.3
C9 C10 H10A 109.5
C9 C10 H10B 109.5
H10A C10 H10B 109.5
C9 C10 H10C 109.5
H10A C10 H10C 109.5
H10B C10 H10C 109.5
O4 C11 N3 124.53(16)
O4 C11 C9 119.86(15)
N3 C11 C9 115.62(15)
C13 C12 C17 119.70(17)
C13 C12 N3 121.94(17)
C17 C12 N3 118.34(15)
C14 C13 C12 120.0(2)
C14 C13 H13 120.0
C12 C13 H13 120.0
C15 C14 C13 121.1(2)
C15 C14 H14 119.4
C13 C14 H14 119.4
C14 C15 C16 119.2(2)
C14 C15 H15 120.4
C16 C15 H15 120.4
C15 C16 C17 121.7(2)
C15 C16 H16 119.1
C17 C16 H16 119.1
C16 C17 C12 118.26(17)
C16 C17 C23 121.11(17)
C12 C17 C23 120.63(16)
N4 C18 H18A 109.5
N4 C18 H18B 109.5
H18A C18 H18B 109.5
N4 C18 H18C 109.5
H18A C18 H18C 109.5
H18B C18 H18C 109.5
O1 C19 C22 109.80(14)
O1 C19 C21 110.08(16)
C22 C19 C21 112.54(17)
O1 C19 C20 101.64(14)
C22 C19 C20 111.04(18)
C21 C19 C20 111.22(18)
C19 C20 H20A 109.5
C19 C20 H20B 109.5
H20A C20 H20B 109.5
C19 C20 H20C 109.5
H20A C20 H20C 109.5
H20B C20 H20C 109.5
C19 C21 H21A 109.5
C19 C21 H21B 109.5
H21A C21 H21B 109.5
C19 C21 H21C 109.5
H21A C21 H21C 109.5
H21B C21 H21C 109.5
C19 C22 H22A 109.5
C19 C22 H22B 109.5
H22A C22 H22B 109.5
C19 C22 H22C 109.5
H22A C22 H22C 109.5
H22B C22 H22C 109.5
O5 C23 N4 121.31(17)
O5 C23 C17 122.08(17)
N4 C23 C17 116.62(16)

loop_
_geom_bond_atom_site_label_1
_geom_bond_atom_site_label_2
_geom_bond_distance
O1 C1 1.350(2)
O1 C19 1.4711(19)
O2 C1 1.202(2)
O3 C8 1.2424(18)
O4 C11 1.2254(19)
O5 C23 1.233(2)
N1 C1 1.358(2)
N1 C2 1.397(2)
N1 H1 0.8600
N2 C8 1.342(2)
N2 C9 1.456(2)
N2 H2 0.8600
N3 C11 1.347(2)
N3 C12 1.411(2)
N3 H3 0.8600
N4 C23 1.337(2)
N4 C18 1.451(3)
N4 H4 0.8600
C2 C3 1.398(2)
C2 C7 1.410(2)
C3 C4 1.378(3)
C3 H3A 0.9300
C4 C5 1.372(3)
C4 H4A 0.9300
C5 C6 1.378(3)
C5 H5 0.9300
C6 C7 1.391(2)
C6 H6 0.9300
C7 C8 1.493(2)
C9 C10 1.519(2)
C9 C11 1.529(2)
C9 H9 0.9800
C10 H10A 0.9600
C10 H10B 0.9600
C10 H10C 0.9600
C12 C13 1.385(2)
C12 C17 1.407(2)
C13 C14 1.382(3)
C13 H13 0.9300
C14 C15 1.366(3)
C14 H14 0.9300
C15 C16 1.375(3)
C15 H15 0.9300
C16 C17 1.390(3)
C16 H16 0.9300
C17 C23 1.492(3)
C18 H18A 0.9600
C18 H18B 0.9600
C18 H18C 0.9600
C19 C22 1.510(3)
C19 C21 1.513(3)
C19 C20 1.513(3)
C20 H20A 0.9600
C20 H20B 0.9600
C20 H20C 0.9600
C21 H21A 0.9600
C21 H21B 0.9600
C21 H21C 0.9600
C22 H22A 0.9600
C22 H22B 0.9600
C22 H22C 0.9600

loop_
_geom_torsion_atom_site_label_1
_geom_torsion_atom_site_label_2
_geom_torsion_atom_site_label_3
_geom_torsion_atom_site_label_4
_geom_torsion
C19 O1 C1 O2 6.1(3)
C19 O1 C1 N1 -174.57(14)
C2 N1 C1 O2 -4.3(3)
C2 N1 C1 O1 176.42(16)
C1 N1 C2 C3 -0.7(3)
C1 N1 C2 C7 178.38(16)
N1 C2 C3 C4 -178.32(18)
C7 C2 C3 C4 2.6(3)
C2 C3 C4 C5 0.6(3)
C3 C4 C5 C6 -2.3(3)
C4 C5 C6 C7 0.7(3)
C5 C6 C7 C2 2.4(3)
C5 C6 C7 C8 -174.98(16)
N1 C2 C7 C6 176.83(15)
C3 C2 C7 C6 -4.0(2)
N1 C2 C7 C8 -5.8(2)
C3 C2 C7 C8 173.36(16)
C9 N2 C8 O3 -1.1(2)
C9 N2 C8 C7 176.61(13)
C6 C7 C8 O3 -149.19(16)
C2 C7 C8 O3 33.5(2)
C6 C7 C8 N2 33.2(2)
C2 C7 C8 N2 -144.18(15)
C8 N2 C9 C10 131.76(17)
C8 N2 C9 C11 -103.47(17)
C12 N3 C11 O4 0.0(3)
C12 N3 C11 C9 179.70(15)
N2 C9 C11 O4 175.79(15)
C10 C9 C11 O4 -58.7(2)
N2 C9 C11 N3 -3.9(2)
C10 C9 C11 N3 121.57(17)
C11 N3 C12 C13 30.9(3)
C11 N3 C12 C17 -150.91(17)
C17 C12 C13 C14 0.8(3)
N3 C12 C13 C14 178.91(17)
C12 C13 C14 C15 -1.4(3)
C13 C14 C15 C16 0.3(3)
C14 C15 C16 C17 1.6(3)
C15 C16 C17 C12 -2.1(3)
C15 C16 C17 C23 178.47(19)
C13 C12 C17 C16 0.9(3)
N3 C12 C17 C16 -177.25(16)
C13 C12 C17 C23 -179.66(16)
N3 C12 C17 C23 2.1(2)
C1 O1 C19 C22 61.7(2)
C1 O1 C19 C21 -62.7(2)
C1 O1 C19 C20 179.31(16)
C18 N4 C23 O5 3.3(3)
C18 N4 C23 C17 -176.88(18)
C16 C17 C23 O5 149.56(19)
C12 C17 C23 O5 -29.8(3)
C16 C17 C23 N4 -30.3(3)
C12 C17 C23 N4 150.34(17)
